data_7156334
loop_
_publ_author_name
'Ieronimo, Gabriella'
'Palmisano, Giovanni'
'Maspero, Angelo'
'Marzorati, Alessandro'
'Scapinello, Luca'
'Masciocchi, Norberto'
'Cravotto, Giancarlo'
'Barge, Alessandro'
'Simonetti, Marco'
'Ameta, Keshav Lalit'
'Nicholas, Kenneth M.'
'Penoni, Andrea'

_publ_section_title
;
 A novel synthesis of N-hydroxy-3-aroylindoles and 3-aroylindoles.
;
_journal_issue 38
_journal_name_full 'Organic &amp; biomolecular chemistry'
_journal_page_first 6853
_journal_page_last 6859
_journal_paper_doi 10.1039/c8ob01471j
_journal_volume 16
_journal_year 2018
_chemical_formula_moiety 'C15 H9 Cl N2 O4'
_chemical_formula_sum 'C15 H9 Cl N2 O4'
_chemical_formula_weight 316.69
_chemical_name_common N-hydroxy-3-(2?-chlorobenzoyl)-5-nitro-1H-indole
_space_group_IT_number 14
_space_group_name_Hall '-P 2ybc'
_space_group_name_H-M_alt 'P 1 21/c 1'
_symmetry_cell_setting monoclinic
_symmetry_space_group_name_Hall '-P 2ybc'
_symmetry_space_group_name_H-M 'P 1 21/c 1'
_atom_sites_solution_hydrogens geom
_atom_sites_solution_primary direct
_atom_sites_solution_secondary difmap
_audit_creation_method SHELXL-97
_audit_update_record
;
2011-07-13 deposited with the CCDC.
2018-07-23 downloaded from the CCDC.
;
_cell_angle_alpha 90.00
_cell_angle_beta 94.602(9)
_cell_angle_gamma 90.00
_cell_formula_units_Z 4
_cell_length_a 12.899(2)
_cell_length_b 7.780(2)
_cell_length_c 13.9240(10)
_cell_measurement_reflns_used 25
_cell_measurement_temperature 298(2)
_cell_measurement_theta_max 14
_cell_measurement_theta_min 11
_cell_volume 1392.8(4)
_computing_cell_refinement CAD-4
_computing_data_collection CAD-4
_computing_data_reduction CAD-4
_computing_structure_refinement 'SHELXL-97 (Sheldrick, 1997)'
_computing_structure_solution 'SHELXS-86 (Sheldrick, 1986)'
_diffrn_ambient_temperature 293(2)
_diffrn_measured_fraction_theta_full 0.998
_diffrn_measured_fraction_theta_max 0.998
_diffrn_measurement_device_type CAD-4
_diffrn_measurement_method omega-scan
_diffrn_radiation_monochromator graphite
_diffrn_radiation_source 'fine-focus sealed tube'
_diffrn_radiation_type MoK\a
_diffrn_radiation_wavelength 0.71073
_diffrn_reflns_av_R_equivalents 0.0000
_diffrn_reflns_av_sigmaI/netI 0.0197
_diffrn_reflns_limit_h_max 15
_diffrn_reflns_limit_h_min -15
_diffrn_reflns_limit_k_max 9
_diffrn_reflns_limit_k_min 0
_diffrn_reflns_limit_l_max 16
_diffrn_reflns_limit_l_min 0
_diffrn_reflns_number 2529
_diffrn_reflns_theta_full 25.27
_diffrn_reflns_theta_max 25.27
_diffrn_reflns_theta_min 3.00
_diffrn_standards_decay_% 0
_diffrn_standards_interval_time 14400
_diffrn_standards_number 3
_exptl_absorpt_coefficient_mu 0.294
_exptl_absorpt_correction_type none
_exptl_crystal_colour yellow
_exptl_crystal_density_diffrn 1.510
_exptl_crystal_density_method 'not measured'
_exptl_crystal_description prism
_exptl_crystal_F_000 648
_exptl_crystal_size_max 0.30
_exptl_crystal_size_mid 0.20
_exptl_crystal_size_min 0.20
_refine_diff_density_max 0.176
_refine_diff_density_min -0.243
_refine_diff_density_rms 0.038
_refine_ls_extinction_method none
_refine_ls_goodness_of_fit_ref 1.008
_refine_ls_hydrogen_treatment mixed
_refine_ls_matrix_type full
_refine_ls_number_parameters 235
_refine_ls_number_reflns 2529
_refine_ls_number_restraints 0
_refine_ls_restrained_S_all 1.008
_refine_ls_R_factor_all 0.0540
_refine_ls_R_factor_gt 0.0376
_refine_ls_shift/su_max 0.000
_refine_ls_shift/su_mean 0.000
_refine_ls_structure_factor_coef Fsqd
_refine_ls_weighting_details 'calc w=1/[\s^2^(Fo^2^)+(0.0412P)^2^+0.6894P] where P=(Fo^2^+2Fc^2^)/3'
_refine_ls_weighting_scheme calc
_refine_ls_wR_factor_gt 0.0863
_refine_ls_wR_factor_ref 0.0951
_reflns_number_gt 1979
_reflns_number_total 2529
_reflns_threshold_expression >2sigma(I)
_cod_data_source_file c8ob01471j2.cif
_cod_data_source_block Compound_4
_cod_depositor_comments 'Adding full bibliography for 7156334.cif.'
_cod_original_sg_symbol_H-M P21/c
_cod_database_code 7156334

loop_
_symmetry_equiv_pos_as_xyz
'x, y, z'
'-x, y+1/2, -z+1/2'
'-x, -y, -z'
'x, -y-1/2, z-1/2'

loop_
_atom_site_label
_atom_site_type_symbol
_atom_site_fract_x
_atom_site_fract_y
_atom_site_fract_z
_atom_site_U_iso_or_equiv
_atom_site_adp_type
_atom_site_occupancy
_atom_site_symmetry_multiplicity
_atom_site_calc_flag
C1 C 0.11847(17) 0.1786(3) 0.78745(15) 0.0469(5) Uani 1 1 d
Cl1 Cl 0.20136(5) 0.10382(9) 0.70419(4) 0.0596(2) Uani 1 1 d
C2 C 0.0123(2) 0.1657(4) 0.7651(2) 0.0616(7) Uani 1 1 d
C3 C -0.0548(2) 0.2196(4) 0.8306(2) 0.0701(8) Uani 1 1 d
C4 C -0.0179(2) 0.2856(4) 0.9179(2) 0.0640(7) Uani 1 1 d
C5 C 0.08830(18) 0.2976(3) 0.94073(18) 0.0516(6) Uani 1 1 d
C6 C 0.15825(16) 0.2446(3) 0.87601(14) 0.0407(5) Uani 1 1 d
C7 C 0.27297(15) 0.2604(3) 0.90195(13) 0.0382(5) Uani 1 1 d
O1 O 0.32946(11) 0.3414(2) 0.85051(10) 0.0495(4) Uani 1 1 d
C8 C 0.31534(14) 0.1824(3) 0.99024(13) 0.0357(4) Uani 1 1 d
C9 C 0.42201(14) 0.1931(3) 1.03152(13) 0.0348(4) Uani 1 1 d
C10 C 0.51278(16) 0.2663(3) 1.00228(16) 0.0415(5) Uani 1 1 d
C11 C 0.60190(16) 0.2446(3) 1.06303(16) 0.0456(5) Uani 1 1 d
N1 N 0.69956(16) 0.3162(3) 1.03318(18) 0.0604(6) Uani 1 1 d
O3 O 0.69786(15) 0.3917(3) 0.95634(17) 0.0837(6) Uani 1 1 d
O4 O 0.77884(14) 0.2976(3) 1.08658(17) 0.0915(7) Uani 1 1 d
C12 C 0.60532(18) 0.1564(3) 1.14975(18) 0.0504(6) Uani 1 1 d
C13 C 0.51720(17) 0.0829(3) 1.17998(16) 0.0455(5) Uani 1 1 d
C14 C 0.42671(15) 0.1018(3) 1.11924(13) 0.0362(4) Uani 1 1 d
N2 N 0.32831(12) 0.0408(2) 1.12894(11) 0.0374(4) Uani 1 1 d
O2 O 0.30065(12) -0.0559(2) 1.20537(11) 0.0493(4) Uani 1 1 d
C15 C 0.26220(15) 0.0861(3) 1.05367(13) 0.0366(4) Uani 1 1 d
H2 H -0.012(2) 0.122(4) 0.706(2) 0.089(10) Uiso 1 1 d
H3 H -0.126(2) 0.209(4) 0.814(2) 0.083(9) Uiso 1 1 d
H4 H -0.060(2) 0.322(4) 0.9635(19) 0.069(8) Uiso 1 1 d
H5 H 0.1154(18) 0.342(3) 1.0014(18) 0.056(7) Uiso 1 1 d
H10 H 0.5153(16) 0.329(3) 0.9433(16) 0.048(6) Uiso 1 1 d
H12 H 0.6688(19) 0.148(3) 1.1876(17) 0.060(7) Uiso 1 1 d
H13 H 0.5181(17) 0.020(3) 1.2390(17) 0.057(7) Uiso 1 1 d
H20 H 0.301(2) 0.021(4) 1.257(2) 0.087(10) Uiso 1 1 d
H15 H 0.1906(17) 0.050(3) 1.0510(14) 0.043(6) Uiso 1 1 d

loop_
_atom_site_aniso_label
_atom_site_aniso_U_11
_atom_site_aniso_U_22
_atom_site_aniso_U_33
_atom_site_aniso_U_23
_atom_site_aniso_U_13
_atom_site_aniso_U_12
C1 0.0515(13) 0.0423(12) 0.0456(12) 0.0047(10) -0.0045(10) -0.0034(10)
Cl1 0.0759(4) 0.0641(4) 0.0384(3) -0.0062(3) 0.0018(3) -0.0088(3)
C2 0.0560(16) 0.0552(16) 0.0695(18) -0.0002(13) -0.0200(14) -0.0073(12)
C3 0.0395(14) 0.0578(17) 0.110(2) 0.0074(16) -0.0137(15) -0.0017(12)
C4 0.0449(14) 0.0637(17) 0.0839(19) 0.0030(15) 0.0084(14) 0.0094(13)
C5 0.0453(13) 0.0575(15) 0.0515(14) -0.0013(12) 0.0010(10) 0.0071(11)
C6 0.0395(11) 0.0430(12) 0.0388(11) 0.0041(9) -0.0019(9) 0.0018(9)
C7 0.0409(11) 0.0408(11) 0.0333(10) -0.0044(9) 0.0045(8) 0.0033(9)
O1 0.0478(8) 0.0634(10) 0.0372(8) 0.0084(7) 0.0032(6) -0.0033(8)
C8 0.0356(10) 0.0387(11) 0.0327(10) -0.0032(8) 0.0021(8) 0.0002(9)
C9 0.0362(10) 0.0344(10) 0.0335(10) -0.0056(8) 0.0020(8) 0.0019(8)
C10 0.0440(12) 0.0384(12) 0.0427(11) -0.0058(10) 0.0073(9) -0.0026(9)
C11 0.0352(11) 0.0416(12) 0.0604(14) -0.0151(11) 0.0067(10) -0.0038(9)
N1 0.0444(12) 0.0564(13) 0.0822(16) -0.0217(12) 0.0158(11) -0.0093(10)
O3 0.0650(12) 0.0971(16) 0.0923(15) -0.0029(13) 0.0275(11) -0.0255(11)
O4 0.0353(10) 0.1090(18) 0.1290(19) -0.0099(14) -0.0001(11) -0.0133(10)
C12 0.0394(12) 0.0513(14) 0.0585(14) -0.0126(11) -0.0089(10) 0.0036(10)
C13 0.0472(12) 0.0469(13) 0.0407(12) -0.0033(10) -0.0071(9) 0.0036(10)
C14 0.0387(10) 0.0351(10) 0.0347(10) -0.0061(8) 0.0021(8) 0.0011(9)
N2 0.0393(9) 0.0415(9) 0.0317(8) 0.0021(7) 0.0039(7) -0.0032(7)
O2 0.0621(10) 0.0501(10) 0.0357(8) 0.0058(7) 0.0040(7) -0.0096(8)
C15 0.0328(10) 0.0410(11) 0.0357(10) -0.0053(9) 0.0018(8) -0.0009(9)

loop_
_atom_type_symbol
_atom_type_description
_atom_type_scat_dispersion_real
_atom_type_scat_dispersion_imag
_atom_type_scat_source
C C 0.0033 0.0016 'International Tables Vol C Tables 4.2.6.8 and 6.1.1.4'
H H 0.0000 0.0000 'International Tables Vol C Tables 4.2.6.8 and 6.1.1.4'
Cl Cl 0.1484 0.1585 'International Tables Vol C Tables 4.2.6.8 and 6.1.1.4'
N N 0.0061 0.0033 'International Tables Vol C Tables 4.2.6.8 and 6.1.1.4'
O O 0.0106 0.0060 'International Tables Vol C Tables 4.2.6.8 and 6.1.1.4'

loop_
_geom_angle_atom_site_label_1
_geom_angle_atom_site_label_2
_geom_angle_atom_site_label_3
_geom_angle
C2 C1 C6 120.9(2)
C2 C1 Cl1 118.42(19)
C6 C1 Cl1 120.67(17)
C3 C2 C1 119.6(3)
C3 C2 H2 121.2(19)
C1 C2 H2 119.2(19)
C4 C3 C2 120.8(2)
C4 C3 H3 121.3(18)
C2 C3 H3 117.9(18)
C3 C4 C5 119.8(3)
C3 C4 H4 123.1(17)
C5 C4 H4 117.1(17)
C4 C5 C6 120.9(2)
C4 C5 H5 120.9(14)
C6 C5 H5 118.2(14)
C5 C6 C1 118.1(2)
C5 C6 C7 119.97(19)
C1 C6 C7 121.93(19)
O1 C7 C8 120.64(18)
O1 C7 C6 121.26(18)
C8 C7 C6 118.08(17)
C15 C8 C7 126.95(18)
C15 C8 C9 106.34(17)
C7 C8 C9 126.70(18)
C10 C9 C14 118.74(18)
C10 C9 C8 134.50(19)
C14 C9 C8 106.74(17)
C11 C10 C9 116.7(2)
C11 C10 H10 120.2(13)
C9 C10 H10 123.1(13)
C10 C11 C12 124.1(2)
C10 C11 N1 118.1(2)
C12 C11 N1 117.8(2)
O3 N1 O4 123.0(2)
O3 N1 C11 118.4(2)
O4 N1 C11 118.5(2)
C13 C12 C11 120.4(2)
C13 C12 H12 120.3(15)
C11 C12 H12 119.3(15)
C12 C13 C14 116.4(2)
C12 C13 H13 121.7(14)
C14 C13 H13 121.9(14)
N2 C14 C13 129.82(19)
N2 C14 C9 106.48(16)
C13 C14 C9 123.69(19)
C15 N2 C14 111.50(16)
C15 N2 O2 124.05(16)
C14 N2 O2 124.45(15)
N2 O2 H20 104.9(19)
N2 C15 C8 108.94(17)
N2 C15 H15 120.0(12)
C8 C15 H15 131.0(12)

loop_
_geom_bond_atom_site_label_1
_geom_bond_atom_site_label_2
_geom_bond_distance
C1 C2 1.384(3)
C1 C6 1.395(3)
C1 Cl1 1.739(2)
C2 C3 1.373(4)
C2 H2 0.93(3)
C3 C4 1.369(4)
C3 H3 0.93(3)
C4 C5 1.384(3)
C4 H4 0.92(3)
C5 C6 1.388(3)
C5 H5 0.95(2)
C6 C7 1.500(3)
C7 O1 1.235(2)
C7 C8 1.439(3)
C8 C15 1.381(3)
C8 C9 1.450(3)
C9 C10 1.392(3)
C9 C14 1.410(3)
C10 C11 1.382(3)
C10 H10 0.96(2)
C11 C12 1.387(3)
C11 N1 1.467(3)
N1 O3 1.219(3)
N1 O4 1.224(3)
C12 C13 1.368(3)
C12 H12 0.94(2)
C13 C14 1.393(3)
C13 H13 0.96(2)
C14 N2 1.372(2)
N2 C15 1.344(2)
N2 O2 1.374(2)
O2 H20 0.93(3)
C15 H15 0.96(2)
